data_7232842
loop_
_publ_author_name
'Yunis, Ruhamah'
'Hollenkamp, Anthony F.'
'Forsyth, Craig'
'Doherty, Cara M.'
'Al-Masri, Danah'
'Pringle, Jennifer M.'

_publ_section_title
;
 Organic salts utilising the hexamethylguanidinium cation: the influence
 of the anion on the structural, physical and thermal properties
;
_journal_name_full 'Physical Chemistry Chemical Physics'
_journal_paper_doi 10.1039/C9CP01740B
_journal_year 2019
_chemical_formula_moiety 'C7 H18 N3, F6 P'
_chemical_formula_sum 'C7 H18 F6 N3 P'
_chemical_formula_weight 289.21
_space_group_crystal_system cubic
_space_group_IT_number 205
_space_group_name_Hall '-P 2ac 2ab 3'
_space_group_name_H-M_alt 'P a -3'
_symmetry_space_group_name_Hall '-P 2ac 2ab 3'
_symmetry_space_group_name_H-M 'P a -3'
_atom_sites_solution_hydrogens geom
_audit_creation_method SHELXL-2018/3
_audit_update_record
;
2019-03-20 deposited with the CCDC.    2019-05-20 downloaded from the CCDC.
;
_cell_angle_alpha 90
_cell_angle_beta 90
_cell_angle_gamma 90
_cell_formula_units_Z 4
_cell_length_a 10.9739(3)
_cell_length_b 10.9739(3)
_cell_length_c 10.9739(3)
_cell_measurement_reflns_used 6745
_cell_measurement_temperature 123(2)
_cell_measurement_theta_max 27.56
_cell_measurement_theta_min 3.21
_cell_volume 1321.55(6)
_computing_cell_refinement 'Bruker Apex 2 v2014.7-1 (Bruker AXS, 2014)'
_computing_data_collection 'Bruker Apex 2 v2014.7-1 (Bruker AXS, 2014)'
_computing_data_reduction 'Bruker Apex 2 v2014.7-1 (Bruker AXS, 2014)'
_computing_structure_refinement 'SHELXL-2018/3 (Sheldrick, 2018)'
_computing_structure_solution 'SHELXS-2018/3 (Sheldrick, 2018)'
_diffrn_ambient_temperature 123(2)
_diffrn_measured_fraction_theta_full 1.000
_diffrn_measured_fraction_theta_max 1.000
_diffrn_measurement_device_type 'Bruker X8 APEX II'
_diffrn_measurement_method '\w scans'
_diffrn_radiation_type MoK\a
_diffrn_radiation_wavelength 0.71073
_diffrn_reflns_av_R_equivalents 0.0502
_diffrn_reflns_av_unetI/netI 0.0127
_diffrn_reflns_Laue_measured_fraction_full 1.000
_diffrn_reflns_Laue_measured_fraction_max 1.000
_diffrn_reflns_limit_h_max 14
_diffrn_reflns_limit_h_min -14
_diffrn_reflns_limit_k_max 14
_diffrn_reflns_limit_k_min -14
_diffrn_reflns_limit_l_max 14
_diffrn_reflns_limit_l_min -10
_diffrn_reflns_number 27278
_diffrn_reflns_point_group_measured_fraction_full 1.000
_diffrn_reflns_point_group_measured_fraction_max 1.000
_diffrn_reflns_theta_full 25.242
_diffrn_reflns_theta_max 28.276
_diffrn_reflns_theta_min 1.856
_diffrn_source 'fine focus sealed tube'
_exptl_absorpt_coefficient_mu 0.263
_exptl_absorpt_correction_T_max 0.7456
_exptl_absorpt_correction_T_min 0.7130
_exptl_absorpt_correction_type multi-scan
_exptl_absorpt_process_details 'SADABS-2014/3 (Bruker AXS, 2014)'
_exptl_crystal_colour colourless
_exptl_crystal_density_diffrn 1.454
_exptl_crystal_density_method 'not measured'
_exptl_crystal_description block
_exptl_crystal_F_000 600
_exptl_crystal_size_max 0.25
_exptl_crystal_size_mid 0.25
_exptl_crystal_size_min 0.25
_refine_diff_density_max 0.126
_refine_diff_density_min -0.265
_refine_diff_density_rms 0.034
_refine_ls_extinction_method none
_refine_ls_goodness_of_fit_ref 1.192
_refine_ls_hydrogen_treatment constr
_refine_ls_matrix_type full
_refine_ls_number_parameters 45
_refine_ls_number_reflns 595
_refine_ls_number_restraints 13
_refine_ls_restrained_S_all 1.179
_refine_ls_R_factor_all 0.0407
_refine_ls_R_factor_gt 0.0234
_refine_ls_shift/su_max 0.000
_refine_ls_shift/su_mean 0.000
_refine_ls_structure_factor_coef Fsqd
_refine_ls_weighting_details 'w=1/[\s^2^(Fo^2^)+(0.0198P)^2^+0.1926P] where P=(Fo^2^+2Fc^2^)/3'
_refine_ls_weighting_scheme calc
_refine_ls_wR_factor_gt 0.0479
_refine_ls_wR_factor_ref 0.0539
_reflns_Friedel_coverage 0.000
_reflns_number_gt 476
_reflns_number_total 595
_reflns_threshold_expression 'I > 2\s(I)'
_cod_data_source_file c9cp01740b2.cif
_cod_data_source_block MX06_18A
_cod_original_cell_volume 1321.55(11)
_cod_database_code 7232842
_shelx_shelxl_version_number 2018/3
_shelx_space_group_comment
;
The symmetry employed for this shelxl refinement is uniquely defined
by the following loop, which should always be used as a source of
symmetry information in preference to the above space-group names.
They are only intended as comments.
;

loop_
_space_group_symop_operation_xyz
'x, y, z'
'z, x, y'
'y, z, x'
'-y+1/2, -z, x+1/2'
'z+1/2, -x+1/2, -y'
'-y, z+1/2, -x+1/2'
'-z+1/2, -x, y+1/2'
'-z, x+1/2, -y+1/2'
'y+1/2, -z+1/2, -x'
'-x+1/2, -y, z+1/2'
'x+1/2, -y+1/2, -z'
'-x, y+1/2, -z+1/2'
'-x, -y, -z'
'-z, -x, -y'
'-y, -z, -x'
'y-1/2, z, -x-1/2'
'-z-1/2, x-1/2, y'
'y, -z-1/2, x-1/2'
'z-1/2, x, -y-1/2'
'z, -x-1/2, y-1/2'
'-y-1/2, z-1/2, x'
'x-1/2, y, -z-1/2'
'-x-1/2, y-1/2, z'
'x, -y-1/2, z-1/2'

loop_
_atom_site_label
_atom_site_type_symbol
_atom_site_fract_x
_atom_site_fract_y
_atom_site_fract_z
_atom_site_U_iso_or_equiv
_atom_site_adp_type
_atom_site_occupancy
_atom_site_site_symmetry_order
_atom_site_calc_flag
_atom_site_refinement_flags_posn
_atom_site_refinement_flags_adp
_atom_site_refinement_flags_occupancy
_atom_site_disorder_assembly
_atom_site_disorder_group
P1 P 0.500000 0.000000 0.500000 0.02004(16) Uani 1 6 d S T P . .
F1 F 0.46395(9) 0.13207(6) 0.45110(8) 0.0362(2) Uani 1 1 d . . . . .
N2 N 0.0873(2) 0.0853(2) 0.50406(18) 0.0202(4) Uani 0.5 1 d D . P A -1
C1 C 0.000000 0.000000 0.500000 0.0175(4) Uani 1 6 d S T P . .
C3 C 0.1359(13) 0.1313(6) 0.6184(8) 0.0245(15) Uani 0.5 1 d D U P A -1
H3A H 0.082248 0.107033 0.685545 0.037 Uiso 0.5 1 calc R U P A -1
H3B H 0.140871 0.220397 0.614986 0.037 Uiso 0.5 1 calc R U P A -1
H3C H 0.217488 0.097463 0.631833 0.037 Uiso 0.5 1 calc R U P A -1
C4 C 0.1392(7) 0.1397(12) 0.3945(6) 0.0238(14) Uani 0.5 1 d D U P A -1
H4A H 0.111950 0.094094 0.322733 0.036 Uiso 0.5 1 calc R U P A -1
H4B H 0.228368 0.137079 0.399322 0.036 Uiso 0.5 1 calc R U P A -1
H4C H 0.112308 0.224619 0.387769 0.036 Uiso 0.5 1 calc R U P A -1

loop_
_atom_site_aniso_label
_atom_site_aniso_U_11
_atom_site_aniso_U_22
_atom_site_aniso_U_33
_atom_site_aniso_U_23
_atom_site_aniso_U_13
_atom_site_aniso_U_12
P1 0.02004(16) 0.02004(16) 0.02004(16) 0.00023(19) 0.00023(19) -0.00023(19)
F1 0.0472(6) 0.0239(4) 0.0373(5) 0.0046(4) -0.0059(4) 0.0043(4)
N2 0.0187(13) 0.0231(13) 0.0187(9) 0.0006(8) 0.0009(9) -0.0020(7)
C1 0.0175(4) 0.0175(4) 0.0175(4) -0.0017(7) 0.0017(7) 0.0017(7)
C3 0.031(2) 0.022(3) 0.021(3) -0.001(2) -0.007(2) -0.001(3)
C4 0.022(3) 0.027(2) 0.022(3) 0.003(3) 0.003(2) -0.005(3)

loop_
_atom_type_symbol
_atom_type_description
_atom_type_scat_dispersion_real
_atom_type_scat_dispersion_imag
_atom_type_scat_source
C C 0.0033 0.0016 'International Tables Vol C Tables 4.2.6.8 and 6.1.1.4'
H H 0.0000 0.0000 'International Tables Vol C Tables 4.2.6.8 and 6.1.1.4'
F F 0.0171 0.0103 'International Tables Vol C Tables 4.2.6.8 and 6.1.1.4'
N N 0.0061 0.0033 'International Tables Vol C Tables 4.2.6.8 and 6.1.1.4'
P P 0.1023 0.0942 'International Tables Vol C Tables 4.2.6.8 and 6.1.1.4'

loop_
_geom_angle_atom_site_label_1
_geom_angle_atom_site_label_2
_geom_angle_atom_site_label_3
_geom_angle
_geom_angle_site_symmetry_1
_geom_angle_site_symmetry_3
F1 P1 F1 89.82(5) . 21_655
F1 P1 F1 90.18(5) . 9_556
F1 P1 F1 180.00(7) 21_655 9_556
F1 P1 F1 90.18(5) . 8_645
F1 P1 F1 89.82(5) 21_655 8_645
F1 P1 F1 90.18(5) 9_556 8_645
F1 P1 F1 89.82(5) . 20_566
F1 P1 F1 90.18(5) 21_655 20_566
F1 P1 F1 89.82(5) 9_556 20_566
F1 P1 F1 180.00(2) 8_645 20_566
F1 P1 F1 180.0 . 13_656
F1 P1 F1 90.18(5) 21_655 13_656
F1 P1 F1 89.82(5) 9_556 13_656
F1 P1 F1 89.82(5) 8_645 13_656
F1 P1 F1 90.18(5) 20_566 13_656
C1 N2 C3 122.3(5) . .
C1 N2 C4 122.6(4) . .
C3 N2 C4 115.2(5) . .

loop_
_geom_bond_atom_site_label_1
_geom_bond_atom_site_label_2
_geom_bond_distance
_geom_bond_site_symmetry_2
P1 F1 1.5953(7) .
P1 F1 1.5953(7) 21_655
P1 F1 1.5953(7) 9_556
P1 F1 1.5953(7) 8_645
P1 F1 1.5953(7) 20_566
P1 F1 1.5953(7) 13_656
N2 C1 1.3396(17) .
N2 C3 1.455(6) .
N2 C4 1.459(5) .

loop_
_geom_hbond_atom_site_label_D
_geom_hbond_atom_site_label_H
_geom_hbond_atom_site_label_A
_geom_hbond_distance_DH
_geom_hbond_distance_HA
_geom_hbond_distance_DA
_geom_hbond_angle_DHA
_geom_hbond_site_symmetry_A
_geom_hbond_publ_flag
C3 H3A F1 0.98 2.59 3.564(13) 176.7 5_456 yes
C3 H3B F1 0.98 2.63 3.300(10) 125.7 11_456 yes
C4 H4A F1 0.98 2.63 3.605(10) 176.9 17_655 yes
C4 H4C F1 0.98 2.63 3.502(14) 148.1 3 yes
